data_2226426
loop_
_publ_author_name
'Li, Zhengyi'
'Tang, Qiuzheng'
'Wu, Kang'
'Yu, Shuling'
'Sun, Xiaoqiang'

_publ_section_title
;
 3,9-Bis(2,4-dichlorophenyl)-2,4,8,10-tetraoxaspiro[5.5]undecane
;
_journal_coeditor_code EZ2218
_journal_issue 7
_journal_name_full 'Acta Crystallographica Section E'
_journal_page_first o1864
_journal_paper_doi 10.1107/S1600536810024712
_journal_volume 66
_journal_year 2010
_chemical_formula_iupac 'C19 H16 Cl4 O4'
_chemical_formula_moiety 'C19 H16 Cl4 O4'
_chemical_formula_sum 'C19 H16 Cl4 O4'
_chemical_formula_weight 450.12
_chemical_name_systematic
;
3,9-Bis(2,4-dichlorophenyl)-2,4,8,10-tetraoxaspiro[5.5]undecane
;
_space_group_IT_number 13
_symmetry_cell_setting monoclinic
_symmetry_space_group_name_Hall '-P 2yc'
_symmetry_space_group_name_H-M 'P 1 2/c 1'
_atom_sites_solution_hydrogens geom
_atom_sites_solution_primary direct
_atom_sites_solution_secondary difmap
_audit_creation_method SHELXL-97
_cell_angle_alpha 90.00
_cell_angle_beta 93.275(3)
_cell_angle_gamma 90.00
_cell_formula_units_Z 2
_cell_length_a 14.365(2)
_cell_length_b 5.7397(9)
_cell_length_c 11.7464(19)
_cell_measurement_reflns_used 2876
_cell_measurement_temperature 295(2)
_cell_measurement_theta_max 29.48
_cell_measurement_theta_min 2.84
_cell_volume 966.9(3)
_computing_cell_refinement 'SAINT (Bruker, 2000)'
_computing_data_collection 'SMART (Bruker, 2000)'
_computing_data_reduction 'SAINT (Bruker, 2000)'
_computing_molecular_graphics 'SHELXTL (Sheldrick, 2008)'
_computing_publication_material 'SHELXTL (Sheldrick, 2008)'
_computing_structure_refinement 'SHELXTL (Sheldrick, 2008)'
_computing_structure_solution 'SHELXTL (Sheldrick, 2008)'
_diffrn_ambient_temperature 295(2)
_diffrn_measured_fraction_theta_full 0.988
_diffrn_measured_fraction_theta_max 0.988
_diffrn_measurement_device_type 'Bruker APEXII CCD'
_diffrn_measurement_method '\f and \w scans'
_diffrn_radiation_monochromator graphite
_diffrn_radiation_source 'fine-focus sealed tube'
_diffrn_radiation_type MoK\a
_diffrn_radiation_wavelength 0.71073
_diffrn_reflns_av_R_equivalents 0.0219
_diffrn_reflns_av_sigmaI/netI 0.0260
_diffrn_reflns_limit_h_max 17
_diffrn_reflns_limit_h_min -17
_diffrn_reflns_limit_k_max 6
_diffrn_reflns_limit_k_min -6
_diffrn_reflns_limit_l_max 8
_diffrn_reflns_limit_l_min -13
_diffrn_reflns_number 5044
_diffrn_reflns_theta_full 24.99
_diffrn_reflns_theta_max 24.99
_diffrn_reflns_theta_min 1.42
_exptl_absorpt_coefficient_mu 0.635
_exptl_absorpt_correction_T_max 0.9052
_exptl_absorpt_correction_T_min 0.8782
_exptl_absorpt_correction_type multi-scan
_exptl_absorpt_process_details '(SADABS; Bruker, 2000)'
_exptl_crystal_colour colorless
_exptl_crystal_density_diffrn 1.546
_exptl_crystal_density_method 'not measured'
_exptl_crystal_description block
_exptl_crystal_F_000 460
_exptl_crystal_size_max 0.21
_exptl_crystal_size_mid 0.21
_exptl_crystal_size_min 0.16
_refine_diff_density_max 0.345
_refine_diff_density_min -0.404
_refine_ls_extinction_method none
_refine_ls_goodness_of_fit_ref 1.018
_refine_ls_hydrogen_treatment constr
_refine_ls_matrix_type full
_refine_ls_number_parameters 123
_refine_ls_number_reflns 1686
_refine_ls_number_restraints 0
_refine_ls_restrained_S_all 1.018
_refine_ls_R_factor_all 0.0436
_refine_ls_R_factor_gt 0.0349
_refine_ls_shift/su_max 0.001
_refine_ls_shift/su_mean 0.000
_refine_ls_structure_factor_coef Fsqd
_refine_ls_weighting_details 'calc w=1/[\s^2^(Fo^2^)+(0.1330P)^2^+0.0000P] where P=(Fo^2^+2Fc^2^)/3'
_refine_ls_weighting_scheme calc
_refine_ls_wR_factor_gt 0.1409
_refine_ls_wR_factor_ref 0.1597
_reflns_number_gt 1444
_reflns_number_total 1686
_reflns_threshold_expression I>2sigma(I)
_cod_data_source_file ez2218.cif
_cod_data_source_block I
_cod_original_sg_symbol_H-M 'P 2/c'
_cod_database_code 2226426
_cod_database_fobs_code 2226426

loop_
_symmetry_equiv_pos_as_xyz
'x, y, z'
'-x, y, -z+1/2'
'-x, -y, -z'
'x, -y, z-1/2'

loop_
_atom_site_type_symbol
_atom_site_label
_atom_site_fract_x
_atom_site_fract_y
_atom_site_fract_z
_atom_site_U_iso_or_equiv
_atom_site_adp_type
_atom_site_calc_flag
_atom_site_refinement_flags
_atom_site_occupancy
_atom_site_disorder_assembly
_atom_site_disorder_group
Cl Cl1 0.11833(4) 1.10777(11) 0.35541(6) 0.0638(3) Uani d . 1 . .
Cl Cl2 0.09727(5) 0.41534(13) 0.65874(6) 0.0751(3) Uani d . 1 . .
O O1 0.39049(10) 1.0814(2) 0.40196(12) 0.0428(4) Uani d . 1 . .
O O2 0.37013(9) 0.7923(2) 0.26477(12) 0.0414(4) Uani d . 1 . .
C C1 0.12123(14) 0.7578(4) 0.50648(19) 0.0483(6) Uani d . 1 . .
H H1 0.0599 0.7995 0.5178 0.058 Uiso calc R 1 . .
C C2 0.17289(14) 0.8801(3) 0.43034(18) 0.0415(5) Uani d . 1 . .
C C3 0.26501(12) 0.8219(3) 0.41278(16) 0.0361(5) Uani d . 1 . .
C C4 0.30282(15) 0.6348(4) 0.47363(19) 0.0455(5) Uani d . 1 . .
H H4 0.3642 0.5922 0.4629 0.055 Uiso calc R 1 . .
C C5 0.25309(15) 0.5092(4) 0.5495(2) 0.0498(6) Uani d . 1 . .
H H5 0.2801 0.3841 0.5894 0.060 Uiso calc R 1 . .
C C6 0.16219(16) 0.5739(4) 0.56487(19) 0.0469(6) Uani d . 1 . .
C C7 0.32422(14) 0.9531(3) 0.33360(17) 0.0388(5) Uani d . 1 . .
H H7 0.2855 1.0590 0.2857 0.047 Uiso calc R 1 . .
C C8 0.44930(15) 1.2158(4) 0.3327(2) 0.0492(6) Uani d . 1 . .
H H8A 0.4948 1.2992 0.3814 0.059 Uiso calc R 1 . .
H H8B 0.4118 1.3298 0.2898 0.059 Uiso calc R 1 . .
C C9 0.5000 1.0610(4) 0.2500 0.0365(6) Uani d S 1 . .
C C10 0.42682(15) 0.9102(4) 0.18627(17) 0.0427(5) Uani d . 1 . .
H H10A 0.3877 1.0073 0.1357 0.051 Uiso calc R 1 . .
H H10B 0.4575 0.7965 0.1402 0.051 Uiso calc R 1 . .

loop_
_atom_site_aniso_label
_atom_site_aniso_U_11
_atom_site_aniso_U_22
_atom_site_aniso_U_33
_atom_site_aniso_U_12
_atom_site_aniso_U_13
_atom_site_aniso_U_23
Cl1 0.0494(4) 0.0675(5) 0.0753(6) 0.0257(3) 0.0111(3) 0.0162(3)
Cl2 0.0745(6) 0.0858(6) 0.0674(6) -0.0222(3) 0.0251(4) 0.0137(3)
O1 0.0476(9) 0.0412(8) 0.0411(9) -0.0055(6) 0.0148(7) -0.0084(5)
O2 0.0405(8) 0.0478(8) 0.0371(8) -0.0064(6) 0.0124(6) -0.0095(6)
C1 0.0344(10) 0.0593(13) 0.0524(14) 0.0033(9) 0.0125(9) -0.0040(10)
C2 0.0357(10) 0.0456(12) 0.0435(12) 0.0069(8) 0.0048(8) -0.0030(8)
C3 0.0316(10) 0.0439(10) 0.0331(10) 0.0029(8) 0.0033(8) -0.0044(8)
C4 0.0355(11) 0.0532(13) 0.0480(13) 0.0095(8) 0.0043(9) 0.0047(9)
C5 0.0486(12) 0.0515(12) 0.0491(13) 0.0040(10) 0.0016(10) 0.0098(10)
C6 0.0476(13) 0.0525(12) 0.0414(12) -0.0086(9) 0.0108(9) -0.0005(9)
C7 0.0348(10) 0.0474(11) 0.0347(11) 0.0071(8) 0.0052(8) 0.0018(8)
C8 0.0559(14) 0.0384(11) 0.0554(14) -0.0039(9) 0.0225(11) -0.0064(9)
C9 0.0404(15) 0.0340(13) 0.0362(15) 0.000 0.0114(11) 0.000
C10 0.0417(11) 0.0554(12) 0.0315(11) -0.0013(8) 0.0082(9) -0.0012(8)

loop_
_atom_type_symbol
_atom_type_description
_atom_type_scat_dispersion_real
_atom_type_scat_dispersion_imag
_atom_type_scat_source
C C 0.0033 0.0016 'International Tables Vol C Tables 4.2.6.8 and 6.1.1.4'
H H 0.0000 0.0000 'International Tables Vol C Tables 4.2.6.8 and 6.1.1.4'
O O 0.0106 0.0060 'International Tables Vol C Tables 4.2.6.8 and 6.1.1.4'
Cl Cl 0.1484 0.1585 'International Tables Vol C Tables 4.2.6.8 and 6.1.1.4'

loop_
_geom_angle_atom_site_label_1
_geom_angle_atom_site_label_2
_geom_angle_atom_site_label_3
_geom_angle_site_symmetry_1
_geom_angle_site_symmetry_3
_geom_angle
_geom_angle_publ_flag
C7 O1 C8 . . 110.95(15) ?
C7 O2 C10 . . 111.11(15) ?
C6 C1 C2 . . 118.81(19) ?
C6 C1 H1 . . 120.6 ?
C2 C1 H1 . . 120.6 ?
C1 C2 C3 . . 121.53(19) ?
C1 C2 Cl1 . . 117.74(15) ?
C3 C2 Cl1 . . 120.73(16) ?
C4 C3 C2 . . 117.28(19) ?
C4 C3 C7 . . 119.37(17) ?
C2 C3 C7 . . 123.34(17) ?
C5 C4 C3 . . 122.52(19) ?
C5 C4 H4 . . 118.7 ?
C3 C4 H4 . . 118.7 ?
C4 C5 C6 . . 118.3(2) ?
C4 C5 H5 . . 120.9 ?
C6 C5 H5 . . 120.9 ?
C1 C6 C5 . . 121.6(2) ?
C1 C6 Cl2 . . 119.24(17) ?
C5 C6 Cl2 . . 119.17(18) ?
O2 C7 O1 . . 110.06(16) ?
O2 C7 C3 . . 109.08(16) ?
O1 C7 C3 . . 107.23(15) ?
O2 C7 H7 . . 110.1 ?
O1 C7 H7 . . 110.1 ?
C3 C7 H7 . . 110.1 ?
O1 C8 C9 . . 111.43(16) ?
O1 C8 H8A . . 109.3 ?
C9 C8 H8A . . 109.3 ?
O1 C8 H8B . . 109.3 ?
C9 C8 H8B . . 109.3 ?
H8A C8 H8B . . 108.0 ?
C10 C9 C10 2_655 . 110.8(2) ?
C10 C9 C8 2_655 2_655 107.54(12) ?
C10 C9 C8 . 2_655 110.94(12) ?
C10 C9 C8 2_655 . 110.94(12) ?
C10 C9 C8 . . 107.54(12) ?
C8 C9 C8 2_655 . 109.1(2) ?
O2 C10 C9 . . 110.67(14) ?
O2 C10 H10A . . 109.5 ?
C9 C10 H10A . . 109.5 ?
O2 C10 H10B . . 109.5 ?
C9 C10 H10B . . 109.5 ?
H10A C10 H10B . . 108.1 ?

loop_
_geom_bond_atom_site_label_1
_geom_bond_atom_site_label_2
_geom_bond_site_symmetry_2
_geom_bond_distance
_geom_bond_publ_flag
Cl1 C2 . 1.737(2) ?
Cl2 C6 . 1.741(2) ?
O1 C7 . 1.417(3) ?
O1 C8 . 1.431(2) ?
O2 C7 . 1.414(2) ?
O2 C10 . 1.434(2) ?
C1 C6 . 1.373(3) ?
C1 C2 . 1.386(3) ?
C1 H1 . 0.9300 ?
C2 C3 . 1.391(3) ?
C3 C4 . 1.384(3) ?
C3 C7 . 1.499(3) ?
C4 C5 . 1.378(3) ?
C4 H4 . 0.9300 ?
C5 C6 . 1.379(3) ?
C5 H5 . 0.9300 ?
C7 H7 . 0.9800 ?
C8 C9 . 1.531(2) ?
C8 H8A . 0.9700 ?
C8 H8B . 0.9700 ?
C9 C10 2_655 1.525(2) ?
C9 C10 . 1.525(2) ?
C9 C8 2_655 1.531(2) ?
C10 H10A . 0.9700 ?
C10 H10B . 0.9700 ?

loop_
_geom_hbond_atom_site_label_D
_geom_hbond_atom_site_label_H
_geom_hbond_atom_site_label_A
_geom_hbond_site_symmetry_A
_geom_hbond_distance_DH
_geom_hbond_distance_HA
_geom_hbond_distance_DA
_geom_hbond_angle_DHA
_geom_hbond_publ_flag
C5 H5 O2 4_566 0.93 2.58 3.425(3) 152 yes
C7 H7 Cl1 . 0.98 2.60 3.113(2) 113 no

loop_
_geom_torsion_atom_site_label_1
_geom_torsion_atom_site_label_2
_geom_torsion_atom_site_label_3
_geom_torsion_atom_site_label_4
_geom_torsion_site_symmetry_1
_geom_torsion_site_symmetry_2
_geom_torsion_site_symmetry_3
_geom_torsion_site_symmetry_4
_geom_torsion
_geom_torsion_publ_flag
C6 C1 C2 C3 . . . . -0.6(3) ?
C6 C1 C2 Cl1 . . . . 178.60(17) ?
C1 C2 C3 C4 . . . . 0.7(3) ?
Cl1 C2 C3 C4 . . . . -178.44(16) ?
C1 C2 C3 C7 . . . . -178.38(19) ?
Cl1 C2 C3 C7 . . . . 2.5(3) ?
C2 C3 C4 C5 . . . . -0.4(3) ?
C7 C3 C4 C5 . . . . 178.70(19) ?
C3 C4 C5 C6 . . . . 0.0(4) ?
C2 C1 C6 C5 . . . . 0.1(3) ?
C2 C1 C6 Cl2 . . . . -178.77(16) ?
C4 C5 C6 C1 . . . . 0.2(3) ?
C4 C5 C6 Cl2 . . . . 179.05(17) ?
C10 O2 C7 O1 . . . . -63.4(2) ?
C10 O2 C7 C3 . . . . 179.21(15) ?
C8 O1 C7 O2 . . . . 62.5(2) ?
C8 O1 C7 C3 . . . . -179.01(15) ?
C4 C3 C7 O2 . . . . 47.8(2) ?
C2 C3 C7 O2 . . . . -133.17(19) ?
C4 C3 C7 O1 . . . . -71.4(2) ?
C2 C3 C7 O1 . . . . 107.7(2) ?
C7 O1 C8 C9 . . . . -57.8(2) ?
O1 C8 C9 C10 . . . 2_655 -69.6(2) ?
O1 C8 C9 C10 . . . . 51.7(2) ?
O1 C8 C9 C8 . . . 2_655 172.1(2) ?
C7 O2 C10 C9 . . . . 59.2(2) ?
C10 C9 C10 O2 2_655 . . . 69.36(13) ?
C8 C9 C10 O2 2_655 . . . -171.24(15) ?
C8 C9 C10 O2 . . . . -52.1(2) ?
